data_7157534
loop_
_publ_author_name
'Sheppard, Daniel J.'
'Cameron, Scott A.'
'Tyler, Peter C.'
'Schw\"orer, Ralf'

_publ_section_title
;
 Comparison of disaccharide donors for heparan sulfate synthesis: uronic
 acids vs. their pyranose equivalents.
;
_journal_issue 25
_journal_name_full 'Organic &amp; biomolecular chemistry'
_journal_page_first 4728
_journal_page_last 4733
_journal_paper_doi 10.1039/d0ob00671h
_journal_volume 18
_journal_year 2020
_chemical_absolute_configuration ad
_chemical_formula_moiety 'C59 H56 Cl N3 O14 S'
_chemical_formula_sum 'C59 H56 Cl N3 O14 S'
_chemical_formula_weight 1098.57
_space_group_crystal_system monoclinic
_space_group_IT_number 4
_space_group_name_Hall 'P 2yb'
_space_group_name_H-M_alt 'P 1 21 1'
_atom_sites_solution_hydrogens geom
_audit_creation_method SHELXL-2016/6
_audit_update_record
;
2020-03-03 deposited with the CCDC.	2020-06-08 downloaded from the CCDC.
;
_cell_angle_alpha 90
_cell_angle_beta 95.5220(10)
_cell_angle_gamma 90
_cell_formula_units_Z 2
_cell_length_a 5.23660(10)
_cell_length_b 35.3229(3)
_cell_length_c 14.56840(10)
_cell_measurement_reflns_used 26240
_cell_measurement_temperature 120(2)
_cell_measurement_theta_max 73.2940
_cell_measurement_theta_min 3.9400
_cell_volume 2682.24(6)
_computing_cell_refinement 'CrysAlisPro 1.171.38.43 (Rigaku OD, 2015)'
_computing_data_collection 'CrysAlisPro 1.171.38.43 (Rigaku OD, 2015)'
_computing_data_reduction 'CrysAlisPro 1.171.38.43 (Rigaku OD, 2015)'
_computing_structure_refinement 'SHELXL-2016/6 (Sheldrick, 2016)'
_computing_structure_solution 'SHELXL-2016/6 (Sheldrick, 2016)'
_diffrn_ambient_environment N~2~
_diffrn_ambient_temperature 120.00(10)
_diffrn_detector 'CCD plate'
_diffrn_detector_area_resol_mean 8.0856
_diffrn_detector_type EosS2
_diffrn_measured_fraction_theta_full 0.989
_diffrn_measured_fraction_theta_max 0.983
_diffrn_measurement_device 'four-circle diffractometer'
_diffrn_measurement_device_type 'SuperNova, Dual, Cu at zero, EosS2'
_diffrn_measurement_method '\w scans'
_diffrn_radiation_monochromator mirror
_diffrn_radiation_probe x-ray
_diffrn_radiation_type 'Cu K\a'
_diffrn_radiation_wavelength 1.54184
_diffrn_reflns_av_R_equivalents 0.0367
_diffrn_reflns_av_unetI/netI 0.0276
_diffrn_reflns_Laue_measured_fraction_full 0.989
_diffrn_reflns_Laue_measured_fraction_max 0.983
_diffrn_reflns_limit_h_max 6
_diffrn_reflns_limit_h_min -5
_diffrn_reflns_limit_k_max 43
_diffrn_reflns_limit_k_min -43
_diffrn_reflns_limit_l_max 18
_diffrn_reflns_limit_l_min -18
_diffrn_reflns_number 48369
_diffrn_reflns_point_group_measured_fraction_full 0.972
_diffrn_reflns_point_group_measured_fraction_max 0.953
_diffrn_reflns_theta_full 67.684
_diffrn_reflns_theta_max 73.534
_diffrn_reflns_theta_min 3.944
_diffrn_source 'micro-focus sealed X-ray tube'
_diffrn_source_type 'SuperNova (Cu) X-ray Source'
_exptl_absorpt_coefficient_mu 1.590
_exptl_absorpt_correction_T_max 1.00000
_exptl_absorpt_correction_T_min 0.54132
_exptl_absorpt_correction_type multi-scan
_exptl_absorpt_process_details
;
CrysAlisPro 1.171.38.43 (Rigaku Oxford Diffraction, 2015)
Empirical absorption correction using spherical harmonics,
 implemented in SCALE3 ABSPACK scaling algorithm.
;
_exptl_crystal_colour colourless
_exptl_crystal_density_diffrn 1.360
_exptl_crystal_description rod
_exptl_crystal_F_000 1152
_exptl_crystal_recrystallization_method 'Re-crystallisation from solvent'
_exptl_crystal_size_max 0.484
_exptl_crystal_size_mid 0.098
_exptl_crystal_size_min 0.055
_refine_diff_density_max 0.388
_refine_diff_density_min -0.269
_refine_diff_density_rms 0.047
_refine_ls_abs_structure_details
;
 Flack x determined using 4408 quotients [(I+)-(I-)]/[(I+)+(I-)]
 (Parsons, Flack and Wagner, Acta Cryst. B69 (2013) 249-259).
;
_refine_ls_abs_structure_Flack -0.005(5)
_refine_ls_extinction_method none
_refine_ls_goodness_of_fit_ref 1.115
_refine_ls_hydrogen_treatment constr
_refine_ls_matrix_type full
_refine_ls_number_parameters 914
_refine_ls_number_reflns 10328
_refine_ls_number_restraints 68
_refine_ls_restrained_S_all 1.114
_refine_ls_R_factor_all 0.0415
_refine_ls_R_factor_gt 0.0396
_refine_ls_shift/su_max 0.001
_refine_ls_shift/su_mean 0.000
_refine_ls_structure_factor_coef Fsqd
_refine_ls_weighting_details 'w=1/[\s^2^(Fo^2^)+(0.0400P)^2^+1.3455P] where P=(Fo^2^+2Fc^2^)/3'
_refine_ls_weighting_scheme calc
_refine_ls_wR_factor_gt 0.1040
_refine_ls_wR_factor_ref 0.1051
_reflns_Friedel_coverage 0.906
_reflns_Friedel_fraction_full 0.954
_reflns_Friedel_fraction_max 0.922
_reflns_number_gt 9914
_reflns_number_total 10328
_reflns_threshold_expression 'I > 2\s(I)'
_cod_data_source_file d0ob00671h2.cif
_cod_data_source_block shelx
_cod_depositor_comments 'Adding full bibliography for 7157534--7157536.cif.'
_cod_original_sg_symbol_H-M 'P 21'
_cod_database_code 7157534
_shelx_shelxl_version_number 2016/6
_shelx_space_group_comment
;
The symmetry employed for this shelxl refinement is uniquely defined
by the following loop, which should always be used as a source of
symmetry information in preference to the above space-group names.
They are only intended as comments.
;
_shelx_estimated_absorpt_t_min 0.513
_shelx_estimated_absorpt_t_max 0.918

loop_
_space_group_symop_operation_xyz
'x, y, z'
'-x, y+1/2, -z'

loop_
_atom_site_label
_atom_site_type_symbol
_atom_site_fract_x
_atom_site_fract_y
_atom_site_fract_z
_atom_site_U_iso_or_equiv
_atom_site_adp_type
_atom_site_occupancy
_atom_site_site_symmetry_order
_atom_site_calc_flag
_atom_site_refinement_flags_posn
_atom_site_refinement_flags_adp
_atom_site_refinement_flags_occupancy
_atom_site_disorder_assembly
_atom_site_disorder_group
C1 C 0.7201(7) 0.70875(10) 0.6644(2) 0.0272(7) Uani 1 1 d . . . . .
H1 H 0.895743 0.711931 0.697000 0.033 Uiso 1 1 calc R U . . .
C2 C 0.5505(7) 0.68621(10) 0.7242(2) 0.0276(7) Uani 1 1 d . . . . .
H2 H 0.365920 0.690915 0.702888 0.033 Uiso 1 1 calc R U . . .
C3 C 0.6026(7) 0.64384(10) 0.7256(2) 0.0282(7) Uani 1 1 d . . . . .
H3 H 0.771462 0.639120 0.761981 0.034 Uiso 1 1 calc R U . . .
C4 C 0.6167(7) 0.62929(9) 0.6276(2) 0.0270(7) Uani 1 1 d . . . . .
H4 H 0.448308 0.631175 0.589182 0.032 Uiso 1 1 calc R U . A 1
C5 C 0.8271(7) 0.65231(10) 0.5877(2) 0.0273(7) Uani 1 1 d . . . . .
H5 H 0.984489 0.652017 0.632439 0.033 Uiso 1 1 calc R U . . .
C6 C 0.8975(7) 0.63975(11) 0.4946(2) 0.0305(7) Uani 1 1 d . . . . .
H6A H 0.952924 0.612948 0.496980 0.037 Uiso 1 1 calc R U . . .
H6B H 0.747938 0.642217 0.447968 0.037 Uiso 1 1 calc R U . . .
C7 C 0.8232(8) 0.78210(10) 0.6081(3) 0.0321(8) Uani 1 1 d . . . . .
C8 C 0.8666(10) 0.78481(13) 0.5167(3) 0.0499(11) Uani 1 1 d . . . . .
H8 H 0.769893 0.769679 0.472041 0.060 Uiso 1 1 calc R U . . .
C9 C 1.0498(12) 0.80935(13) 0.4896(4) 0.0605(14) Uani 1 1 d . . . . .
H9 H 1.074700 0.811233 0.426034 0.073 Uiso 1 1 calc R U . . .
C10 C 1.1979(9) 0.83125(11) 0.5526(4) 0.0556(13) Uani 1 1 d . . . . .
C11 C 1.4009(11) 0.85769(15) 0.5219(6) 0.085(2) Uani 1 1 d . . . . .
H11A H 1.334970 0.883677 0.519592 0.102 Uiso 1 1 calc R U . . .
H11B H 1.444342 0.850187 0.460587 0.102 Uiso 1 1 calc R U . . .
H11C H 1.554658 0.856331 0.565829 0.102 Uiso 1 1 calc R U . . .
C12 C 1.1556(11) 0.82765(12) 0.6442(4) 0.0598(14) Uani 1 1 d . . . . .
H12 H 1.257072 0.842027 0.689122 0.072 Uiso 1 1 calc R U . . .
C13 C 0.9686(9) 0.80356(11) 0.6724(3) 0.0453(10) Uani 1 1 d . . . . .
H13 H 0.941227 0.801901 0.735832 0.054 Uiso 1 1 calc R U . . .
C14 C 0.4255(7) 0.72066(11) 0.8554(2) 0.0309(7) Uani 1 1 d . . . . .
C15 C 0.5178(7) 0.73183(11) 0.9516(2) 0.0313(7) Uani 1 1 d . . . . .
C16 C 0.7410(8) 0.71745(13) 0.9971(3) 0.0418(9) Uani 1 1 d . . . . .
H16 H 0.847004 0.700857 0.966218 0.050 Uiso 1 1 calc R U . . .
C17 C 0.8091(9) 0.72752(15) 1.0887(3) 0.0483(11) Uani 1 1 d . . . . .
H17 H 0.959641 0.717152 1.120689 0.058 Uiso 1 1 calc R U . . .
C18 C 0.6612(8) 0.75220(15) 1.1330(2) 0.0470(10) Uani 1 1 d . . . . .
H18 H 0.709375 0.758947 1.195373 0.056 Uiso 1 1 calc R U . . .
C19 C 0.4410(9) 0.76735(14) 1.0867(3) 0.0473(10) Uani 1 1 d . . . . .
H19 H 0.339229 0.784744 1.117108 0.057 Uiso 1 1 calc R U . . .
C20 C 0.3699(8) 0.75710(12) 0.9965(2) 0.0388(8) Uani 1 1 d . . . . .
H20 H 0.218619 0.767442 0.964844 0.047 Uiso 1 1 calc R U . . .
C21 C 0.5042(9) 0.60984(15) 0.8583(3) 0.0496(11) Uani 1 1 d . . . . .
H21A H 0.621596 0.628266 0.891695 0.060 Uiso 1 1 calc R U . . .
H21B H 0.603661 0.586652 0.847915 0.060 Uiso 1 1 calc R U . . .
C22 C 0.2924(8) 0.60034(12) 0.9161(3) 0.0379(9) Uani 1 1 d . . . . .
C23 C 0.1964(9) 0.62765(15) 0.9717(3) 0.0475(10) Uani 1 1 d . . . . .
H23 H 0.255791 0.652974 0.968328 0.057 Uiso 1 1 calc R U . . .
C24 C 0.0184(9) 0.61918(17) 1.0314(3) 0.0567(13) Uani 1 1 d . . . . .
H24 H -0.044357 0.638492 1.068626 0.068 Uiso 1 1 calc R U . . .
C25 C -0.0699(10) 0.58257(18) 1.0374(4) 0.0642(16) Uani 1 1 d . . . . .
H25 H -0.192119 0.576479 1.079261 0.077 Uiso 1 1 calc R U . . .
C26 C 0.0197(11) 0.55518(16) 0.9828(5) 0.079(2) Uani 1 1 d . . . . .
H26 H -0.040801 0.529929 0.986677 0.095 Uiso 1 1 calc R U . . .
C27 C 0.1984(11) 0.56389(14) 0.9218(4) 0.0620(14) Uani 1 1 d . . . . .
H27 H 0.256901 0.544631 0.883420 0.074 Uiso 1 1 calc R U . . .
C28 C 1.0456(7) 0.69134(11) 0.4078(2) 0.0299(7) Uani 1 1 d . . . . .
C29 C 1.2724(7) 0.71757(11) 0.4092(2) 0.0345(8) Uani 1 1 d . . . . .
H29A H 1.431756 0.702460 0.409895 0.041 Uiso 1 1 calc R U . . .
H29B H 1.283065 0.733017 0.466161 0.041 Uiso 1 1 calc R U . . .
N1 N 0.774(3) 0.5340(2) 0.7559(5) 0.058(3) Uani 0.507(5) 1 d D . P B 1
N2 N 0.8168(19) 0.5053(2) 0.8013(6) 0.059(2) Uani 0.507(5) 1 d D . P B 1
N3 N 0.883(2) 0.4815(3) 0.8505(7) 0.077(3) Uani 0.507(5) 1 d D . P B 1
O4 O 0.711(3) 0.5914(5) 0.6343(14) 0.034(3) Uani 0.507(5) 1 d D U P B 1
O8 O 0.375(3) 0.5613(4) 0.5410(10) 0.034(3) Uani 0.507(5) 1 d D . P B 1
O11 O 0.322(5) 0.5853(7) 0.3456(13) 0.047(4) Uani 0.507(5) 1 d D . P B 1
O14 O 0.644(3) 0.5815(6) 0.2559(15) 0.080(5) Uani 0.507(5) 1 d D . P B 1
C30 C 0.506(3) 0.5654(4) 0.6311(13) 0.033(4) Uani 0.507(5) 1 d D . P B 1
H30 H 0.380910 0.574278 0.674063 0.040 Uiso 0.507(5) 1 calc R U P B 1
C31 C 0.618(2) 0.5273(3) 0.6658(8) 0.042(2) Uani 0.507(5) 1 d D . P B 1
H31 H 0.478112 0.508616 0.673157 0.050 Uiso 0.507(5) 1 calc R U P B 1
C32 C 0.794(3) 0.5132(3) 0.5966(10) 0.046(4) Uani 0.507(5) 1 d D . P B 1
H32 H 0.925790 0.533439 0.591682 0.056 Uiso 0.507(5) 1 calc R U P B 1
C33 C 0.648(3) 0.5097(5) 0.5012(12) 0.041(5) Uani 0.507(5) 1 d D . P B 1
H33 H 0.510762 0.490053 0.501832 0.049 Uiso 0.507(5) 1 calc R U P B 1
C34 C 0.532(5) 0.5476(6) 0.4723(12) 0.034(4) Uani 0.507(5) 1 d D . P B 1
H34 H 0.675340 0.566007 0.468372 0.041 Uiso 0.507(5) 1 calc R U P B 1
C35 C 0.375(4) 0.5476(6) 0.3818(13) 0.047(5) Uani 0.507(5) 1 d D . P B 1
H35A H 0.465757 0.532952 0.337041 0.056 Uiso 0.507(5) 1 calc R U P B 1
H35B H 0.209819 0.534620 0.388638 0.056 Uiso 0.507(5) 1 calc R U P B 1
O9 O 0.9308(14) 0.47994(18) 0.6256(5) 0.0520(17) Uani 0.507(5) 1 d D . P B 1
C36 C 0.784(2) 0.4466(3) 0.6367(8) 0.058(3) Uani 0.507(5) 1 d D . P B 1
H36A H 0.700397 0.438152 0.576419 0.070 Uiso 0.507(5) 1 calc R U P B 1
H36B H 0.649990 0.451546 0.678565 0.070 Uiso 0.507(5) 1 calc R U P B 1
C37 C 0.969(3) 0.4164(4) 0.6775(9) 0.052(3) Uani 0.507(5) 1 d D . P B 1
C38 C 1.217(2) 0.4132(3) 0.6540(9) 0.063(3) Uani 0.507(5) 1 d D . P B 1
H38 H 1.276419 0.430060 0.609697 0.075 Uiso 0.507(5) 1 calc R U P B 1
C39 C 1.381(2) 0.3860(3) 0.6938(10) 0.074(3) Uani 0.507(5) 1 d D . P B 1
H39 H 1.554405 0.384960 0.679714 0.089 Uiso 0.507(5) 1 calc R U P B 1
C40 C 1.291(3) 0.3604(4) 0.7541(11) 0.077(4) Uani 0.507(5) 1 d D . P B 1
H40 H 1.403974 0.341812 0.782624 0.093 Uiso 0.507(5) 1 calc R U P B 1
C41 C 1.036(4) 0.3615(5) 0.7735(13) 0.091(6) Uani 0.507(5) 1 d D . P B 1
H41 H 0.971436 0.342499 0.811238 0.109 Uiso 0.507(5) 1 calc R U P B 1
C42 C 0.876(3) 0.3904(3) 0.7373(9) 0.076(4) Uani 0.507(5) 1 d D . P B 1
H42 H 0.705308 0.392348 0.753494 0.091 Uiso 0.507(5) 1 calc R U P B 1
C58 C 0.453(5) 0.5978(5) 0.276(2) 0.051(6) Uani 0.507(5) 1 d D . P B 1
C59 C 0.387(6) 0.6368(5) 0.2427(18) 0.063(7) Uani 0.507(5) 1 d D . P B 1
H59A H 0.526679 0.654131 0.263888 0.076 Uiso 0.507(5) 1 calc R U P B 1
H59B H 0.228320 0.644975 0.266955 0.076 Uiso 0.507(5) 1 calc R U P B 1
H59C H 0.364018 0.636779 0.175135 0.076 Uiso 0.507(5) 1 calc R U P B 1
N101 N 0.624(2) 0.5237(2) 0.7344(7) 0.0448(19) Uani 0.493(5) 1 d D . P B 2
N102 N 0.545(2) 0.4951(3) 0.7715(6) 0.067(3) Uani 0.493(5) 1 d D . P B 2
N103 N 0.487(3) 0.4704(3) 0.8175(8) 0.093(4) Uani 0.493(5) 1 d D . P B 2
O104 O 0.662(3) 0.5887(5) 0.6226(12) 0.022(2) Uani 0.493(5) 1 d D U P B 2
O108 O 0.328(3) 0.5667(5) 0.5164(10) 0.031(3) Uani 0.493(5) 1 d D . P B 2
O111 O 0.310(4) 0.5922(6) 0.3232(12) 0.039(3) Uani 0.493(5) 1 d D . P B 2
O114 O 0.605(5) 0.5774(7) 0.2279(16) 0.113(10) Uani 0.493(5) 1 d D . P B 2
C130 C 0.439(3) 0.5660(4) 0.6096(12) 0.025(3) Uani 0.493(5) 1 d D . P B 2
H130 H 0.310163 0.575408 0.650617 0.030 Uiso 0.493(5) 1 calc R U P B 2
C131 C 0.511(2) 0.5253(3) 0.6364(8) 0.034(2) Uani 0.493(5) 1 d D . P B 2
H131 H 0.352773 0.509346 0.629730 0.041 Uiso 0.493(5) 1 calc R U P B 2
C132 C 0.704(3) 0.5092(3) 0.5732(10) 0.035(3) Uani 0.493(5) 1 d D . P B 2
H132 H 0.867793 0.523897 0.580773 0.042 Uiso 0.493(5) 1 calc R U P B 2
C133 C 0.580(4) 0.5126(5) 0.4747(13) 0.036(3) Uani 0.493(5) 1 d D . P B 2
H133 H 0.438737 0.493752 0.461876 0.043 Uiso 0.493(5) 1 calc R U P B 2
C134 C 0.490(4) 0.5526(6) 0.4499(11) 0.027(4) Uani 0.493(5) 1 d D . P B 2
H134 H 0.641876 0.569591 0.447803 0.033 Uiso 0.493(5) 1 calc R U P B 2
C135 C 0.329(4) 0.5536(6) 0.3577(12) 0.036(3) Uani 0.493(5) 1 d D . P B 2
H13A H 0.409142 0.537340 0.312979 0.043 Uiso 0.493(5) 1 calc R U P B 2
H13B H 0.155709 0.543609 0.364726 0.043 Uiso 0.493(5) 1 calc R U P B 2
O109 O 0.7497(11) 0.47064(15) 0.5994(5) 0.0402(15) Uani 0.493(5) 1 d D . P B 2
C136 C 1.006(2) 0.4567(3) 0.5947(7) 0.052(2) Uani 0.493(5) 1 d D . P B 2
H13C H 1.130058 0.477773 0.605100 0.063 Uiso 0.493(5) 1 calc R U P B 2
H13D H 1.022465 0.446041 0.532699 0.063 Uiso 0.493(5) 1 calc R U P B 2
C137 C 1.066(3) 0.4262(3) 0.6675(9) 0.043(3) Uani 0.493(5) 1 d D . P B 2
C138 C 1.121(2) 0.3900(3) 0.6405(7) 0.051(2) Uani 0.493(5) 1 d D . P B 2
H138 H 1.126920 0.384433 0.577006 0.061 Uiso 0.493(5) 1 calc R U P B 2
C139 C 1.167(3) 0.3617(3) 0.7062(9) 0.062(3) Uani 0.493(5) 1 d D . P B 2
H139 H 1.206671 0.336714 0.687928 0.075 Uiso 0.493(5) 1 calc R U P B 2
C140 C 1.155(3) 0.3704(4) 0.8002(10) 0.059(4) Uani 0.493(5) 1 d D . P B 2
H140 H 1.189286 0.351347 0.845893 0.070 Uiso 0.493(5) 1 calc R U P B 2
C141 C 1.095(2) 0.4065(3) 0.8253(7) 0.055(3) Uani 0.493(5) 1 d D . P B 2
H141 H 1.083830 0.412421 0.888401 0.066 Uiso 0.493(5) 1 calc R U P B 2
C142 C 1.0491(19) 0.4342(3) 0.7588(6) 0.049(2) Uani 0.493(5) 1 d D . P B 2
H142 H 1.005783 0.459114 0.776551 0.059 Uiso 0.493(5) 1 calc R U P B 2
C158 C 0.477(7) 0.6011(8) 0.262(3) 0.070(9) Uani 0.493(5) 1 d D . P B 2
C159 C 0.431(7) 0.6412(7) 0.232(2) 0.065(7) Uani 0.493(5) 1 d D . P B 2
H15A H 0.509265 0.658295 0.279253 0.078 Uiso 0.493(5) 1 calc R U P B 2
H15B H 0.245986 0.645923 0.222249 0.078 Uiso 0.493(5) 1 calc R U P B 2
H15C H 0.507514 0.645589 0.173753 0.078 Uiso 0.493(5) 1 calc R U P B 2
C43 C 0.7984(8) 0.46809(12) 0.3861(3) 0.0447(10) Uani 1 1 d . . . . .
C44 C 1.0526(9) 0.42828(11) 0.3023(3) 0.0403(9) Uani 1 1 d . . . . .
H44A H 0.895963 0.412585 0.302192 0.048 Uiso 1 1 calc R U . . .
H44B H 1.197540 0.414029 0.334451 0.048 Uiso 1 1 calc R U . . .
C45 C 1.1075(8) 0.43663(11) 0.2040(3) 0.0385(9) Uani 1 1 d . . . . .
H45 H 1.261349 0.453330 0.202924 0.046 Uiso 1 1 calc R U . . .
C46 C 1.1477(8) 0.39946(11) 0.1551(3) 0.0371(8) Uani 1 1 d . . . . .
C47 C 1.3352(9) 0.37256(13) 0.1750(3) 0.0484(11) Uani 1 1 d . . . . .
H47 H 1.463575 0.376131 0.224930 0.058 Uiso 1 1 calc R U . . .
C48 C 1.3340(10) 0.34000(13) 0.1209(3) 0.0506(11) Uani 1 1 d . . . . .
H48 H 1.464400 0.321491 0.133139 0.061 Uiso 1 1 calc R U . . .
C49 C 1.1446(10) 0.33453(13) 0.0496(3) 0.0489(11) Uani 1 1 d . . . . .
H49 H 1.144270 0.312023 0.013868 0.059 Uiso 1 1 calc R U . . .
C50 C 0.9543(9) 0.36146(14) 0.0293(3) 0.0484(10) Uani 1 1 d . . . . .
H50 H 0.824770 0.357639 -0.020107 0.058 Uiso 1 1 calc R U . . .
C51 C 0.9569(8) 0.39429(12) 0.0829(3) 0.0379(8) Uani 1 1 d . . . . .
C52 C 0.7906(8) 0.42789(12) 0.0767(3) 0.0405(9) Uani 1 1 d . . . . .
C53 C 0.5791(10) 0.43676(15) 0.0166(3) 0.0534(11) Uani 1 1 d . . . . .
H53 H 0.518123 0.419509 -0.030567 0.064 Uiso 1 1 calc R U . . .
C54 C 0.4569(10) 0.47107(15) 0.0259(4) 0.0586(13) Uani 1 1 d . . . . .
H54 H 0.309449 0.477188 -0.014568 0.070 Uiso 1 1 calc R U . . .
C55 C 0.5477(10) 0.49671(13) 0.0937(4) 0.0528(11) Uani 1 1 d . . . . .
H55 H 0.463483 0.520337 0.098632 0.063 Uiso 1 1 calc R U . . .
C56 C 0.7605(9) 0.48802(11) 0.1544(3) 0.0446(10) Uani 1 1 d . . . . .
H56 H 0.823086 0.505552 0.200635 0.054 Uiso 1 1 calc R U . . .
C57 C 0.8803(8) 0.45327(11) 0.1463(3) 0.0389(9) Uani 1 1 d . . . . .
O1 O 0.7345(5) 0.69050(7) 0.57750(15) 0.0284(5) Uani 1 1 d . . . . .
O2 O 0.6043(5) 0.69935(7) 0.81775(15) 0.0304(5) Uani 1 1 d . . . . .
O3 O 0.4067(5) 0.62562(7) 0.77070(16) 0.0315(5) Uani 1 1 d . . . . .
O5 O 1.1050(5) 0.66387(7) 0.47092(16) 0.0299(5) Uani 1 1 d . . . . .
O6 O 0.2204(5) 0.72890(8) 0.81657(18) 0.0388(6) Uani 1 1 d . . . . .
O7 O 0.8486(5) 0.69405(9) 0.36086(18) 0.0392(6) Uani 1 1 d . . . . .
O10 O 0.8067(6) 0.50254(8) 0.4257(3) 0.0532(9) Uani 1 1 d . . . . .
O12 O 0.6246(6) 0.44643(9) 0.3848(3) 0.0705(12) Uani 1 1 d . . . . .
O13 O 1.0170(5) 0.46382(7) 0.3502(2) 0.0397(6) Uani 1 1 d . . . . .
S1 S 0.56898(17) 0.75420(2) 0.64422(6) 0.03241(19) Uani 1 1 d . . . . .
Cl1 Cl 1.2469(2) 0.74790(3) 0.31172(6) 0.0445(2) Uani 1 1 d . . . . .

loop_
_atom_site_aniso_label
_atom_site_aniso_U_11
_atom_site_aniso_U_22
_atom_site_aniso_U_33
_atom_site_aniso_U_23
_atom_site_aniso_U_13
_atom_site_aniso_U_12
C1 0.0225(17) 0.0364(17) 0.0221(15) 0.0004(12) -0.0004(13) -0.0014(13)
C2 0.0231(17) 0.0383(18) 0.0205(15) 0.0007(13) -0.0031(13) 0.0003(14)
C3 0.0231(17) 0.0374(17) 0.0237(15) 0.0044(13) 0.0007(13) -0.0001(14)
C4 0.0231(17) 0.0297(16) 0.0278(16) 0.0034(13) 0.0009(13) 0.0007(13)
C5 0.0228(17) 0.0330(17) 0.0255(16) 0.0022(13) -0.0009(13) -0.0001(13)
C6 0.0253(17) 0.0368(17) 0.0299(17) -0.0007(14) 0.0054(14) -0.0052(14)
C7 0.034(2) 0.0261(16) 0.0370(18) -0.0040(14) 0.0049(16) 0.0010(14)
C8 0.069(3) 0.043(2) 0.041(2) -0.0092(18) 0.020(2) -0.016(2)
C9 0.076(4) 0.043(2) 0.070(3) -0.005(2) 0.046(3) -0.007(2)
C10 0.040(3) 0.0256(18) 0.102(4) 0.011(2) 0.014(3) 0.0036(17)
C11 0.052(3) 0.039(2) 0.166(7) 0.032(3) 0.022(4) -0.002(2)
C12 0.059(3) 0.033(2) 0.082(4) 0.006(2) -0.022(3) -0.012(2)
C13 0.057(3) 0.0298(19) 0.046(2) -0.0018(16) -0.010(2) -0.0010(18)
C14 0.0306(19) 0.0386(18) 0.0242(15) 0.0009(13) 0.0059(14) -0.0053(15)
C15 0.0265(18) 0.0417(19) 0.0260(16) 0.0022(14) 0.0039(14) -0.0077(14)
C16 0.034(2) 0.062(3) 0.0287(18) -0.0037(17) -0.0011(16) -0.0004(18)
C17 0.038(2) 0.078(3) 0.0280(19) -0.0021(19) -0.0042(17) -0.006(2)
C18 0.044(2) 0.073(3) 0.0250(16) -0.008(2) 0.0079(16) -0.019(2)
C19 0.049(3) 0.060(3) 0.034(2) -0.0114(18) 0.0100(19) -0.005(2)
C20 0.035(2) 0.050(2) 0.0309(17) -0.0011(16) 0.0059(15) -0.0047(18)
C21 0.038(2) 0.073(3) 0.039(2) 0.029(2) 0.0093(18) 0.012(2)
C22 0.033(2) 0.049(2) 0.0318(18) 0.0179(16) 0.0045(16) 0.0065(17)
C23 0.035(2) 0.063(3) 0.044(2) -0.0039(19) -0.0007(18) -0.008(2)
C24 0.040(3) 0.099(4) 0.031(2) -0.006(2) 0.0002(19) 0.012(3)
C25 0.040(3) 0.099(4) 0.056(3) 0.048(3) 0.016(2) 0.020(3)
C26 0.061(3) 0.054(3) 0.129(6) 0.051(3) 0.046(4) 0.018(3)
C27 0.060(3) 0.041(2) 0.090(4) 0.016(2) 0.032(3) 0.013(2)
C28 0.0296(18) 0.0384(18) 0.0220(15) -0.0015(13) 0.0032(14) 0.0009(15)
C29 0.030(2) 0.046(2) 0.0268(16) 0.0048(15) 0.0013(15) -0.0041(16)
N1 0.099(8) 0.034(4) 0.039(4) 0.004(3) -0.006(5) -0.020(5)
N2 0.071(6) 0.051(5) 0.053(5) 0.001(4) 0.000(4) 0.000(4)
N3 0.105(9) 0.059(5) 0.065(6) 0.017(5) -0.004(6) 0.003(5)
O4 0.028(6) 0.034(4) 0.040(6) -0.001(3) -0.001(4) -0.003(4)
O8 0.014(5) 0.033(5) 0.053(9) -0.006(5) -0.001(5) -0.003(4)
O11 0.038(5) 0.062(11) 0.040(8) -0.004(6) -0.004(5) 0.011(5)
O14 0.053(6) 0.099(10) 0.095(12) -0.034(7) 0.045(6) -0.009(6)
C30 0.022(8) 0.039(5) 0.038(7) -0.002(4) 0.001(6) 0.001(5)
C31 0.035(6) 0.037(4) 0.052(8) 0.010(4) 0.004(5) -0.007(4)
C32 0.048(8) 0.039(6) 0.052(7) 0.001(5) 0.004(6) 0.004(5)
C33 0.023(8) 0.028(5) 0.073(14) 0.002(7) 0.016(8) -0.004(5)
C34 0.019(7) 0.038(9) 0.044(8) -0.001(6) -0.001(6) 0.000(5)
C35 0.029(9) 0.048(8) 0.058(11) -0.013(7) -0.020(7) 0.000(6)
O9 0.041(4) 0.038(3) 0.077(5) 0.007(3) 0.006(3) -0.003(3)
C36 0.062(7) 0.050(6) 0.063(6) 0.002(5) 0.007(5) -0.007(5)
C37 0.054(8) 0.046(6) 0.057(6) -0.001(5) 0.010(6) 0.002(6)
C38 0.068(8) 0.049(6) 0.073(7) 0.007(5) 0.020(6) 0.002(6)
C39 0.065(8) 0.055(6) 0.103(10) -0.002(6) 0.010(7) 0.007(5)
C40 0.097(12) 0.070(8) 0.064(8) 0.003(6) 0.002(8) 0.026(8)
C41 0.137(18) 0.067(9) 0.072(11) 0.030(8) 0.032(11) 0.021(11)
C42 0.082(9) 0.066(7) 0.085(8) 0.016(6) 0.038(7) 0.013(6)
C58 0.047(12) 0.049(7) 0.060(13) -0.031(7) 0.019(8) -0.007(7)
C59 0.079(18) 0.069(12) 0.039(9) -0.024(8) -0.007(8) 0.001(11)
N101 0.060(6) 0.033(4) 0.044(5) 0.013(4) 0.016(4) 0.003(4)
N102 0.077(7) 0.068(6) 0.057(5) 0.007(5) 0.011(5) 0.010(5)
N103 0.135(12) 0.078(7) 0.071(7) 0.027(6) 0.029(7) 0.002(7)
O104 0.017(5) 0.023(4) 0.026(4) 0.002(3) -0.003(3) -0.002(3)
O108 0.019(5) 0.033(5) 0.039(6) -0.004(4) -0.006(4) 0.006(3)
O111 0.040(6) 0.042(7) 0.036(8) -0.003(5) 0.002(6) -0.001(4)
O114 0.18(2) 0.069(8) 0.100(15) -0.030(9) 0.079(14) 0.007(10)
C130 0.007(6) 0.024(4) 0.043(10) 0.004(4) -0.003(5) -0.004(4)
C131 0.025(5) 0.031(4) 0.046(6) 0.009(4) 0.005(4) 0.004(4)
C132 0.037(7) 0.021(4) 0.048(9) 0.001(4) 0.005(6) 0.001(4)
C133 0.033(10) 0.026(5) 0.050(7) -0.002(5) 0.007(6) 0.001(5)
C134 0.018(8) 0.018(5) 0.046(8) 0.004(5) 0.002(7) 0.001(4)
C135 0.020(7) 0.041(8) 0.044(8) -0.009(6) -0.012(6) 0.003(5)
O109 0.029(3) 0.021(3) 0.071(4) 0.005(3) 0.005(3) 0.001(2)
C136 0.058(6) 0.047(5) 0.053(5) 0.009(4) 0.011(5) 0.013(5)
C137 0.029(6) 0.050(7) 0.050(6) 0.000(5) 0.003(5) 0.006(5)
C138 0.056(6) 0.052(6) 0.046(5) -0.003(4) 0.014(5) 0.007(5)
C139 0.073(8) 0.048(6) 0.066(8) -0.001(5) 0.010(7) 0.013(5)
C140 0.049(7) 0.076(9) 0.049(7) 0.013(6) -0.001(6) 0.015(6)
C141 0.048(6) 0.074(7) 0.042(5) -0.007(4) 0.000(4) 0.006(5)
C142 0.050(6) 0.052(5) 0.045(5) -0.008(4) 0.004(4) 0.005(4)
C158 0.047(13) 0.12(2) 0.049(9) -0.019(9) 0.023(8) -0.037(13)
C159 0.056(11) 0.089(13) 0.048(11) 0.009(8) -0.009(8) -0.030(9)
C43 0.030(2) 0.0337(19) 0.072(3) -0.0115(19) 0.011(2) -0.0056(16)
C44 0.043(2) 0.0316(18) 0.046(2) -0.0095(16) 0.0008(18) 0.0002(16)
C45 0.033(2) 0.0319(18) 0.051(2) -0.0024(16) 0.0043(18) -0.0028(15)
C46 0.032(2) 0.0378(19) 0.043(2) -0.0006(16) 0.0095(17) -0.0024(16)
C47 0.045(3) 0.046(2) 0.053(3) -0.0025(19) 0.001(2) 0.0063(19)
C48 0.051(3) 0.044(2) 0.059(3) -0.002(2) 0.015(2) 0.007(2)
C49 0.052(3) 0.043(2) 0.054(3) -0.0111(19) 0.018(2) -0.001(2)
C50 0.041(2) 0.057(3) 0.048(2) -0.011(2) 0.006(2) -0.005(2)
C51 0.031(2) 0.041(2) 0.043(2) -0.0007(16) 0.0111(17) -0.0030(16)
C52 0.030(2) 0.047(2) 0.045(2) 0.0065(18) 0.0059(18) -0.0016(17)
C53 0.044(3) 0.062(3) 0.052(3) 0.000(2) -0.003(2) 0.002(2)
C54 0.050(3) 0.063(3) 0.061(3) 0.015(2) -0.006(2) 0.010(2)
C55 0.047(3) 0.043(2) 0.069(3) 0.018(2) 0.010(2) 0.006(2)
C56 0.045(3) 0.0328(19) 0.057(3) 0.0074(18) 0.012(2) -0.0016(17)
C57 0.036(2) 0.0345(19) 0.048(2) 0.0061(16) 0.0093(18) -0.0033(16)
O1 0.0319(13) 0.0309(12) 0.0218(11) 0.0016(9) 0.0000(9) -0.0017(10)
O2 0.0263(13) 0.0438(14) 0.0203(11) -0.0001(10) -0.0015(9) 0.0003(10)
O3 0.0269(13) 0.0410(13) 0.0270(12) 0.0097(10) 0.0043(10) -0.0009(11)
O5 0.0219(12) 0.0407(14) 0.0270(12) 0.0038(10) 0.0013(10) -0.0021(10)
O6 0.0277(14) 0.0565(17) 0.0309(13) -0.0046(12) -0.0042(11) 0.0049(12)
O7 0.0277(14) 0.0561(16) 0.0322(13) 0.0057(12) -0.0054(11) -0.0044(12)
O10 0.0467(18) 0.0324(14) 0.086(2) -0.0175(14) 0.0338(17) -0.0132(12)
O12 0.0373(19) 0.0363(16) 0.142(4) -0.024(2) 0.028(2) -0.0123(14)
O13 0.0337(15) 0.0324(13) 0.0537(17) -0.0120(12) 0.0070(13) -0.0047(11)
S1 0.0305(4) 0.0350(4) 0.0315(4) 0.0023(3) 0.0015(3) 0.0018(4)
Cl1 0.0461(5) 0.0552(6) 0.0318(4) 0.0126(4) 0.0013(4) -0.0077(4)

loop_
_atom_type_symbol
_atom_type_description
_atom_type_scat_dispersion_real
_atom_type_scat_dispersion_imag
_atom_type_scat_source
C C 0.0181 0.0091 'International Tables Vol C Tables 4.2.6.8 and 6.1.1.4'
H H 0.0000 0.0000 'International Tables Vol C Tables 4.2.6.8 and 6.1.1.4'
N N 0.0311 0.0180 'International Tables Vol C Tables 4.2.6.8 and 6.1.1.4'
O O 0.0492 0.0322 'International Tables Vol C Tables 4.2.6.8 and 6.1.1.4'
S S 0.3331 0.5567 'International Tables Vol C Tables 4.2.6.8 and 6.1.1.4'
Cl Cl 0.3639 0.7018 'International Tables Vol C Tables 4.2.6.8 and 6.1.1.4'

loop_
_geom_angle_atom_site_label_1
_geom_angle_atom_site_label_2
_geom_angle_atom_site_label_3
_geom_angle
_geom_angle_site_symmetry_1
_geom_angle_site_symmetry_3
_geom_angle_publ_flag
O1 C1 C2 110.7(3) . . ?
O1 C1 S1 108.5(2) . . ?
C2 C1 S1 106.7(2) . . ?
O2 C2 C3 106.6(3) . . ?
O2 C2 C1 107.4(3) . . ?
C3 C2 C1 114.1(3) . . ?
O3 C3 C2 108.3(3) . . ?
O3 C3 C4 112.4(3) . . ?
C2 C3 C4 110.1(3) . . ?
O4 C4 C3 107.4(8) . . ?
O104 C4 C3 113.6(7) . . ?
O4 C4 C5 105.5(8) . . ?
O104 C4 C5 112.2(7) . . ?
C3 C4 C5 106.1(3) . . ?
O1 C5 C6 107.0(3) . . ?
O1 C5 C4 106.9(3) . . ?
C6 C5 C4 115.7(3) . . ?
O5 C6 C5 107.2(3) . . ?
C8 C7 C13 119.2(4) . . ?
C8 C7 S1 121.6(3) . . ?
C13 C7 S1 119.0(3) . . ?
C7 C8 C9 120.4(4) . . ?
C8 C9 C10 121.6(5) . . ?
C12 C10 C9 117.3(4) . . ?
C12 C10 C11 121.7(6) . . ?
C9 C10 C11 121.0(6) . . ?
C10 C12 C13 121.8(4) . . ?
C7 C13 C12 119.7(4) . . ?
O6 C14 O2 124.4(3) . . ?
O6 C14 C15 124.9(4) . . ?
O2 C14 C15 110.6(3) . . ?
C16 C15 C20 119.7(3) . . ?
C16 C15 C14 122.4(4) . . ?
C20 C15 C14 117.9(3) . . ?
C15 C16 C17 119.4(4) . . ?
C18 C17 C16 120.7(4) . . ?
C17 C18 C19 119.9(4) . . ?
C20 C19 C18 119.8(4) . . ?
C19 C20 C15 120.4(4) . . ?
O3 C21 C22 111.5(3) . . ?
C27 C22 C23 117.5(4) . . ?
C27 C22 C21 122.0(4) . . ?
C23 C22 C21 120.3(4) . . ?
C24 C23 C22 121.8(5) . . ?
C23 C24 C25 120.0(5) . . ?
C26 C25 C24 119.4(5) . . ?
C25 C26 C27 120.5(5) . . ?
C22 C27 C26 120.7(5) . . ?
O7 C28 O5 125.5(3) . . ?
O7 C28 C29 126.9(3) . . ?
O5 C28 C29 107.6(3) . . ?
C28 C29 Cl1 111.2(2) . . ?
N2 N1 C31 113.5(8) . . ?
N3 N2 N1 170.2(12) . . ?
C30 O4 C4 110.5(13) . . ?
C30 O8 C34 114.7(13) . . ?
C58 O11 C35 118.8(18) . . ?
O4 C30 O8 113.2(15) . . ?
O4 C30 C31 107.1(13) . . ?
O8 C30 C31 110.3(12) . . ?
N1 C31 C32 108.7(10) . . ?
N1 C31 C30 108.0(9) . . ?
C32 C31 C30 107.9(10) . . ?
O9 C32 C31 113.3(11) . . ?
O9 C32 C33 113.5(11) . . ?
C31 C32 C33 110.4(11) . . ?
O10 C33 C34 100.7(12) . . ?
O10 C33 C32 115.3(13) . . ?
C34 C33 C32 109.6(12) . . ?
O8 C34 C35 108.3(16) . . ?
O8 C34 C33 110.2(14) . . ?
C35 C34 C33 114.8(16) . . ?
O11 C35 C34 113.0(15) . . ?
C32 O9 C36 117.2(9) . . ?
O9 C36 C37 107.2(9) . . ?
C38 C37 C42 119.9(11) . . ?
C38 C37 C36 122.6(11) . . ?
C42 C37 C36 117.4(11) . . ?
C39 C38 C37 121.0(11) . . ?
C40 C39 C38 119.4(12) . . ?
C39 C40 C41 120.3(13) . . ?
C40 C41 C42 119.8(14) . . ?
C37 C42 C41 119.3(12) . . ?
O14 C58 O11 121(2) . . ?
O14 C58 C59 122(2) . . ?
O11 C58 C59 115.5(15) . . ?
N102 N101 C131 109.3(10) . . ?
N103 N102 N101 170.5(13) . . ?
C130 O104 C4 115.4(13) . . ?
C130 O108 C134 115.0(12) . . ?
C158 O111 C135 114.9(18) . . ?
O104 C130 O108 111.9(14) . . ?
O104 C130 C131 108.5(12) . . ?
O108 C130 C131 109.3(10) . . ?
N101 C131 C130 110.1(9) . . ?
N101 C131 C132 109.8(9) . . ?
C130 C131 C132 110.8(10) . . ?
O109 C132 C133 111.9(11) . . ?
O109 C132 C131 107.2(9) . . ?
C133 C132 C131 107.0(12) . . ?
O10 C133 C132 98.5(11) . . ?
O10 C133 C134 110.6(15) . . ?
C132 C133 C134 113.0(12) . . ?
O108 C134 C135 106.1(14) . . ?
O108 C134 C133 110.7(15) . . ?
C135 C134 C133 111.4(14) . . ?
O111 C135 C134 110.0(14) . . ?
C132 O109 C136 116.6(8) . . ?
O109 C136 C137 109.9(9) . . ?
C142 C137 C138 120.2(10) . . ?
C142 C137 C136 120.2(10) . . ?
C138 C137 C136 119.5(11) . . ?
C137 C138 C139 120.0(10) . . ?
C138 C139 C140 119.4(10) . . ?
C141 C140 C139 119.5(12) . . ?
C140 C141 C142 120.1(10) . . ?
C137 C142 C141 120.8(9) . . ?
O114 C158 O111 122(2) . . ?
O114 C158 C159 128(2) . . ?
O111 C158 C159 109(2) . . ?
O12 C43 O13 128.0(4) . . ?
O12 C43 O10 125.6(4) . . ?
O13 C43 O10 106.3(3) . . ?
O13 C44 C45 109.2(3) . . ?
C57 C45 C44 113.0(4) . . ?
C57 C45 C46 102.3(3) . . ?
C44 C45 C46 108.8(3) . . ?
C47 C46 C51 120.9(4) . . ?
C47 C46 C45 128.8(4) . . ?
C51 C46 C45 110.3(4) . . ?
C46 C47 C48 119.1(5) . . ?
C49 C48 C47 120.4(4) . . ?
C48 C49 C50 120.9(4) . . ?
C49 C50 C51 118.8(4) . . ?
C46 C51 C50 120.0(4) . . ?
C46 C51 C52 108.6(4) . . ?
C50 C51 C52 131.4(4) . . ?
C53 C52 C57 120.5(4) . . ?
C53 C52 C51 131.1(4) . . ?
C57 C52 C51 108.5(4) . . ?
C52 C53 C54 119.2(5) . . ?
C53 C54 C55 120.7(5) . . ?
C56 C55 C54 120.5(4) . . ?
C55 C56 C57 118.9(5) . . ?
C56 C57 C52 120.3(4) . . ?
C56 C57 C45 129.5(4) . . ?
C52 C57 C45 110.2(3) . . ?
C1 O1 C5 112.2(2) . . ?
C14 O2 C2 118.7(3) . . ?
C3 O3 C21 112.0(3) . . ?
C28 O5 C6 117.1(3) . . ?
C43 O10 C33 118.8(7) . . ?
C43 O10 C133 115.3(8) . . ?
C43 O13 C44 116.5(3) . . ?
C7 S1 C1 102.29(17) . . ?

loop_
_geom_bond_atom_site_label_1
_geom_bond_atom_site_label_2
_geom_bond_distance
_geom_bond_site_symmetry_2
_geom_bond_publ_flag
C1 O1 1.429(4) . ?
C1 C2 1.526(5) . ?
C1 S1 1.801(4) . ?
C2 O2 1.442(4) . ?
C2 C3 1.521(5) . ?
C3 O3 1.424(4) . ?
C3 C4 1.526(5) . ?
C4 O4 1.43(2) . ?
C4 O104 1.458(17) . ?
C4 C5 1.528(5) . ?
C5 O1 1.437(4) . ?
C5 C6 1.506(5) . ?
C6 O5 1.448(4) . ?
C7 C8 1.375(6) . ?
C7 C13 1.377(5) . ?
C7 S1 1.776(4) . ?
C8 C9 1.379(7) . ?
C9 C10 1.380(8) . ?
C10 C12 1.379(8) . ?
C10 C11 1.514(7) . ?
C12 C13 1.389(7) . ?
C14 O6 1.200(5) . ?
C14 O2 1.357(5) . ?
C14 C15 1.492(5) . ?
C15 C16 1.384(6) . ?
C15 C20 1.386(6) . ?
C16 C17 1.393(5) . ?
C17 C18 1.368(7) . ?
C18 C19 1.385(7) . ?
C19 C20 1.381(5) . ?
C21 O3 1.441(4) . ?
C21 C22 1.494(6) . ?
C22 C27 1.384(7) . ?
C22 C23 1.385(6) . ?
C23 C24 1.367(7) . ?
C24 C25 1.379(8) . ?
C25 C26 1.364(9) . ?
C26 C27 1.386(8) . ?
C28 O7 1.185(4) . ?
C28 O5 1.352(4) . ?
C28 C29 1.505(5) . ?
C29 Cl1 1.774(4) . ?
N1 N2 1.221(10) . ?
N1 C31 1.498(14) . ?
N2 N3 1.137(11) . ?
O4 C30 1.408(15) . ?
O8 C30 1.430(14) . ?
O8 C34 1.436(15) . ?
O11 C58 1.349(18) . ?
O11 C35 1.448(16) . ?
O14 C58 1.214(18) . ?
C30 C31 1.535(15) . ?
C31 C32 1.513(15) . ?
C32 O9 1.419(13) . ?
C32 C33 1.525(16) . ?
C33 O10 1.464(18) . ?
C33 C34 1.514(16) . ?
C34 C35 1.485(16) . ?
O9 C36 1.423(11) . ?
C36 C37 1.521(14) . ?
C37 C38 1.381(14) . ?
C37 C42 1.386(15) . ?
C38 C39 1.379(15) . ?
C39 C40 1.376(17) . ?
C40 C41 1.39(2) . ?
C41 C42 1.394(17) . ?
C58 C59 1.491(18) . ?
N101 N102 1.236(12) . ?
N101 C131 1.492(13) . ?
N102 N103 1.158(12) . ?
O104 C130 1.415(15) . ?
O108 C130 1.424(13) . ?
O108 C134 1.438(15) . ?
O111 C158 1.35(2) . ?
O111 C135 1.452(15) . ?
O114 C158 1.20(2) . ?
C130 C131 1.528(14) . ?
C131 C132 1.539(13) . ?
C132 O109 1.428(11) . ?
C132 C133 1.521(15) . ?
C133 O10 1.484(19) . ?
C133 C134 1.523(17) . ?
C134 C135 1.515(16) . ?
O109 C136 1.437(11) . ?
C136 C137 1.522(13) . ?
C137 C142 1.370(15) . ?
C137 C138 1.376(14) . ?
C138 C139 1.390(14) . ?
C139 C140 1.411(17) . ?
C140 C141 1.373(18) . ?
C141 C142 1.383(13) . ?
C158 C159 1.49(2) . ?
C43 O12 1.188(5) . ?
C43 O13 1.313(5) . ?
C43 O10 1.345(5) . ?
C44 O13 1.457(4) . ?
C44 C45 1.517(6) . ?
C45 C57 1.508(6) . ?
C45 C46 1.518(5) . ?
C46 C47 1.377(6) . ?
C46 C51 1.391(6) . ?
C47 C48 1.394(6) . ?
C48 C49 1.379(7) . ?
C49 C50 1.389(7) . ?
C50 C51 1.397(6) . ?
C51 C52 1.470(6) . ?
C52 C53 1.381(6) . ?
C52 C57 1.400(6) . ?
C53 C54 1.383(7) . ?
C54 C55 1.390(8) . ?
C55 C56 1.388(7) . ?
C56 C57 1.389(6) . ?
